data_7122876
loop_
_publ_author_name
'Kempe, David Kenneth'
'Dolinar, Brian'
'Vignesh, Kuduva R.'
'Woods, Toby'
'Saber, Mohamed R.'
'Dunbar, Kim R.'

_publ_section_title
;
 A cyanide-bridged wheel featuring a seven-coordinate Mo(III) center
;
_journal_name_full 'Chemical Communications'
_journal_paper_doi 10.1039/C8CC09373C
_journal_year 2019
_chemical_formula_moiety 'C38 H46 Mo N16 Ni2 O'
_chemical_formula_sum 'C38 H46 Mo N16 Ni2 O'
_chemical_formula_weight 956.27
_chemical_name_systematic '[MoIV(CN)8]6[Ni(L)]12(H2O)6'
_space_group_crystal_system trigonal
_space_group_IT_number 148
_space_group_name_Hall '-R 3'
_space_group_name_H-M_alt 'R -3'
_symmetry_space_group_name_Hall '-R 3'
_symmetry_space_group_name_H-M 'R -3 :H'
_atom_sites_solution_hydrogens mixed
_audit_creation_date 2018-07-16
_audit_creation_method
;
Olex2 1.2
(compiled 2018.05.29 svn.r3508 for OlexSys, GUI svn.r5506)
;
_audit_update_record
;
2018-09-21 deposited with the CCDC.
2019-01-17 downloaded from the CCDC.
;
_cell_angle_alpha 90
_cell_angle_beta 90
_cell_angle_gamma 120
_cell_formula_units_Z 18
_cell_length_a 33.6548(8)
_cell_length_b 33.6548(8)
_cell_length_c 24.8190(6)
_cell_measurement_reflns_used 9977
_cell_measurement_temperature 100.0
_cell_measurement_theta_max 70.174
_cell_measurement_theta_min 2.338
_cell_volume 24345.0(10)
_computing_cell_refinement 'SAINT v8.34A (Bruker, 2013)'
_computing_data_collection 'APEX3(Bruker-AXS, 2015)'
_computing_data_reduction 'SAINT v8.34A (Bruker, 2013)'
_computing_molecular_graphics 'Olex2 (Dolomanov et al., 2009)'
_computing_publication_material 'Olex2 (Dolomanov et al., 2009)'
_computing_structure_refinement 'ShelXL (Sheldrick, 2015)'
_computing_structure_solution 'SHELXTL (Sheldrick, 2008-2013)'
_diffrn_ambient_temperature 100.0
_diffrn_detector_area_resol_mean 7.9
_diffrn_detector_type 'CMOS area detector'
_diffrn_measured_fraction_theta_full 1.000
_diffrn_measured_fraction_theta_max 0.999
_diffrn_measurement_device 'three-circle diffractometer'
_diffrn_measurement_device_type 'Bruker PHOTON area detector'
_diffrn_measurement_method '\f and \w scans'
_diffrn_radiation_collimation 'focusing mirrors'
_diffrn_radiation_monochromator 'mirror optics'
_diffrn_radiation_probe x-ray
_diffrn_radiation_type CuK\a
_diffrn_radiation_wavelength 1.54178
_diffrn_reflns_av_R_equivalents 0.0522
_diffrn_reflns_av_unetI/netI 0.0260
_diffrn_reflns_Laue_measured_fraction_full 1.000
_diffrn_reflns_Laue_measured_fraction_max 0.999
_diffrn_reflns_limit_h_max 41
_diffrn_reflns_limit_h_min -41
_diffrn_reflns_limit_k_max 35
_diffrn_reflns_limit_k_min -41
_diffrn_reflns_limit_l_max 30
_diffrn_reflns_limit_l_min -30
_diffrn_reflns_number 84785
_diffrn_reflns_point_group_measured_fraction_full 1.000
_diffrn_reflns_point_group_measured_fraction_max 0.999
_diffrn_reflns_theta_full 67.679
_diffrn_reflns_theta_max 70.203
_diffrn_reflns_theta_min 3.517
_diffrn_source 'microfocus sealed X-ray tube'
_diffrn_source_type 'Incoatec I\ms'
_diffrn_standards_number 0
_exptl_absorpt_coefficient_mu 3.005
_exptl_absorpt_correction_T_max 0.8399
_exptl_absorpt_correction_T_min 0.6380
_exptl_absorpt_correction_type multi-scan
_exptl_absorpt_process_details
'SADABS-2014/5 (Bruker,2014/5) was used for absorption correction. wR2(int) was 0.0976 before and 0.0661 after correction. The Ratio of minimum to maximum transmission is 0.7596. The \l/2 correction factor is Not present.'
_exptl_crystal_colour yellow
_exptl_crystal_colour_primary yellow
_exptl_crystal_density_diffrn 1.174
_exptl_crystal_density_method 'not measured'
_exptl_crystal_description needle
_exptl_crystal_F_000 8856
_exptl_crystal_size_max 0.8
_exptl_crystal_size_mid 0.2
_exptl_crystal_size_min 0.2
_refine_diff_density_max 0.671
_refine_diff_density_min -0.426
_refine_diff_density_rms 0.060
_refine_ls_extinction_method none
_refine_ls_goodness_of_fit_ref 1.051
_refine_ls_hydrogen_treatment mixed
_refine_ls_matrix_type full
_refine_ls_number_parameters 543
_refine_ls_number_reflns 10294
_refine_ls_number_restraints 1
_refine_ls_restrained_S_all 1.052
_refine_ls_R_factor_all 0.0418
_refine_ls_R_factor_gt 0.0346
_refine_ls_shift/su_max 0.004
_refine_ls_shift/su_mean 0.000
_refine_ls_structure_factor_coef Fsqd
_refine_ls_weighting_details 'w=1/[\s^2^(Fo^2^)+(0.0430P)^2^+59.9499P] where P=(Fo^2^+2Fc^2^)/3'
_refine_ls_weighting_scheme calc
_refine_ls_wR_factor_gt 0.0863
_refine_ls_wR_factor_ref 0.0894
_reflns_Friedel_coverage 0.000
_reflns_number_gt 8878
_reflns_number_total 10294
_reflns_threshold_expression 'I > 2\s(I)'
_cod_data_source_file c8cc09373c2.cif
_cod_data_source_block dkk2_098_octawheel
_cod_original_cell_volume 24344.9(13)
_cod_database_code 7122876
_shelx_shelxl_version_number 2018/3
_shelx_space_group_comment
;
The symmetry employed for this shelxl refinement is uniquely defined
by the following loop, which should always be used as a source of
symmetry information in preference to the above space-group names.
They are only intended as comments.
;
_shelx_estimated_absorpt_t_max 0.585
_shelx_estimated_absorpt_t_min 0.197
_olex2_refinement_description
;
1. Fixed Uiso
 At 1.2 times of:
  All C(H) groups, All C(H,H) groups
 At 1.5 times of:
  All C(H,H,H) groups
2.a Secondary CH2 refined with riding coordinates:
 C10(H10A,H10B), C11(H11A,H11B), C12(H12A,H12B), C13(H13A,H13B), C14(H14A,
 H14B), C15(H15A,H15B), C33(H33A,H33B), C34(H34A,H34B), C35(H35A,H35B),
 C36(H36A,H36B), C37(H37A,H37B), C38(H38A,H38B)
2.b Aromatic/amide H refined with riding coordinates:
 C4(H4), C5(H5), C6(H6), C27(H27), C28(H28), C29(H29)
2.c Idealised Me refined as rotating group:
 C1(H1C,H1D,H1E), C9(H9A,H9B,H9C), C24(H24A,H24B,H24C), C32(H32A,H32B,H32C)
;
_olex2_submission_special_instructions 'No special instructions were received'

loop_
_space_group_symop_operation_xyz
'x, y, z'
'-y, x-y, z'
'-x+y, -x, z'
'x+2/3, y+1/3, z+1/3'
'-y+2/3, x-y+1/3, z+1/3'
'-x+y+2/3, -x+1/3, z+1/3'
'x+1/3, y+2/3, z+2/3'
'-y+1/3, x-y+2/3, z+2/3'
'-x+y+1/3, -x+2/3, z+2/3'
'-x, -y, -z'
'y, -x+y, -z'
'x-y, x, -z'
'-x+2/3, -y+1/3, -z+1/3'
'y+2/3, -x+y+1/3, -z+1/3'
'x-y+2/3, x+1/3, -z+1/3'
'-x+1/3, -y+2/3, -z+2/3'
'y+1/3, -x+y+2/3, -z+2/3'
'x-y+1/3, x+2/3, -z+2/3'

loop_
_atom_site_label
_atom_site_type_symbol
_atom_site_fract_x
_atom_site_fract_y
_atom_site_fract_z
_atom_site_U_iso_or_equiv
_atom_site_adp_type
_atom_site_occupancy
_atom_site_site_symmetry_order
_atom_site_calc_flag
_atom_site_refinement_flags_posn
Mo01 Mo 0.75756(2) 0.80031(2) 0.63676(2) 0.02460(6) Uani 1 1 d .
Ni02 Ni 0.65930(2) 0.71666(2) 0.81057(2) 0.02617(10) Uani 1 1 d .
Ni03 Ni 0.75380(2) 0.88438(2) 0.46403(2) 0.03260(11) Uani 1 1 d .
O1 O 0.61687(7) 0.66658(7) 0.87198(7) 0.0319(4) Uani 1 1 d .
N1 N 0.67673(7) 0.76440(7) 0.86509(8) 0.0284(4) Uani 1 1 d .
N2 N 0.71664(7) 0.71896(7) 0.84275(8) 0.0260(4) Uani 1 1 d .
N3 N 0.63605(8) 0.66082(8) 0.76276(9) 0.0358(5) Uani 1 1 d .
N4 N 0.60874(8) 0.73333(8) 0.80021(9) 0.0359(5) Uani 1 1 d .
N5 N 0.69733(8) 0.75855(8) 0.74829(8) 0.0313(5) Uani 1 1 d .
N6 N 0.76819(9) 0.89636(8) 0.68776(10) 0.0412(6) Uani 1 1 d .
N7 N 0.82325(11) 0.79483(11) 0.73221(11) 0.0585(8) Uani 1 1 d .
N8 N 0.68952(9) 0.69056(8) 0.60747(9) 0.0386(5) Uani 1 1 d .
N9 N 0.65547(8) 0.79068(8) 0.61506(8) 0.0317(5) Uani 1 1 d .
N10 N 0.85945(10) 0.89257(10) 0.61357(12) 0.0561(7) Uani 1 1 d .
N11 N 0.81874(8) 0.76056(9) 0.57756(9) 0.0402(6) Uani 1 1 d .
N12 N 0.75266(7) 0.83074(7) 0.51158(8) 0.0286(4) Uani 1 1 d .
N13 N 0.72208(9) 0.84040(7) 0.40568(8) 0.0366(5) Uani 1 1 d .
N14 N 0.80904(9) 0.89149(8) 0.42105(10) 0.0430(6) Uani 1 1 d .
N15 N 0.78679(9) 0.92618(8) 0.52894(10) 0.0429(6) Uani 1 1 d .
N16 N 0.68652(8) 0.86214(8) 0.48264(9) 0.0353(5) Uani 1 1 d .
C1 C 0.57739(11) 0.78145(12) 0.83578(14) 0.0503(8) Uani 1 1 d .
H1C H 0.556441 0.767051 0.866203 0.075 Uiso 1 1 calc GR
H1D H 0.559710 0.774111 0.802258 0.075 Uiso 1 1 calc GR
H1E H 0.594533 0.814793 0.840854 0.075 Uiso 1 1 calc GR
C2 C 0.61029(10) 0.76370(10) 0.83276(11) 0.0375(6) Uani 1 1 d .
C3 C 0.64916(10) 0.78191(9) 0.87233(10) 0.0341(6) Uani 1 1 d .
C4 C 0.65884(11) 0.81343(10) 0.91363(11) 0.0423(7) Uani 1 1 d .
H4 H 0.640228 0.826936 0.919177 0.051 Uiso 1 1 calc R
C5 C 0.69601(13) 0.82454(10) 0.94621(12) 0.0488(8) Uani 1 1 d .
H5 H 0.702879 0.845819 0.974750 0.059 Uiso 1 1 calc R
C6 C 0.72356(12) 0.80549(10) 0.93839(11) 0.0420(7) Uani 1 1 d .
H6 H 0.749031 0.813119 0.961237 0.050 Uiso 1 1 calc R
C7 C 0.71281(10) 0.77460(9) 0.89578(9) 0.0318(6) Uani 1 1 d .
C8 C 0.73689(9) 0.74910(8) 0.87942(9) 0.0280(5) Uani 1 1 d .
C9 C 0.78118(11) 0.76017(11) 0.90535(13) 0.0469(7) Uani 1 1 d .
H9A H 0.803738 0.764827 0.877490 0.070 Uiso 1 1 calc GR
H9B H 0.776464 0.734761 0.928827 0.070 Uiso 1 1 calc GR
H9C H 0.792465 0.788225 0.926808 0.070 Uiso 1 1 calc GR
C10 C 0.73542(9) 0.69145(9) 0.82086(10) 0.0302(5) Uani 1 1 d .
H10A H 0.749959 0.683377 0.850303 0.036 Uiso 1 1 calc R
H10B H 0.759446 0.709892 0.794045 0.036 Uiso 1 1 calc R
C11 C 0.69834(10) 0.64732(9) 0.79403(10) 0.0352(6) Uani 1 1 d .
H11A H 0.712884 0.629467 0.782244 0.042 Uiso 1 1 calc R
H11B H 0.675344 0.628907 0.821844 0.042 Uiso 1 1 calc R
C12 C 0.67296(10) 0.65198(10) 0.74618(11) 0.0369(6) Uani 1 1 d .
H12A H 0.694974 0.677471 0.723009 0.044 Uiso 1 1 calc R
H12B H 0.659628 0.623417 0.724620 0.044 Uiso 1 1 calc R
C13 C 0.60619(11) 0.66080(11) 0.71938(12) 0.0449(7) Uani 1 1 d .
H13A H 0.594201 0.632006 0.698468 0.054 Uiso 1 1 calc R
H13B H 0.624539 0.686715 0.694659 0.054 Uiso 1 1 calc R
C14 C 0.56603(12) 0.66496(12) 0.74097(14) 0.0536(8) Uani 1 1 d .
H14A H 0.553713 0.644886 0.772999 0.064 Uiso 1 1 calc R
H14B H 0.541582 0.652668 0.713271 0.064 Uiso 1 1 calc R
C15 C 0.57529(11) 0.71278(12) 0.75679(13) 0.0479(7) Uani 1 1 d .
H15A H 0.586618 0.733058 0.724826 0.057 Uiso 1 1 calc R
H15B H 0.546108 0.710677 0.768209 0.057 Uiso 1 1 calc R
C16 C 0.71824(9) 0.77351(9) 0.70988(9) 0.0263(5) Uani 1 1 d .
C17 C 0.76378(9) 0.86251(9) 0.67072(10) 0.0312(6) Uani 1 1 d .
C18 C 0.80026(10) 0.79696(11) 0.69938(11) 0.0405(7) Uani 1 1 d .
C19 C 0.69082(9) 0.79401(8) 0.62268(9) 0.0261(5) Uani 1 1 d .
C20 C 0.82474(10) 0.85965(11) 0.62125(12) 0.0412(7) Uani 1 1 d .
C21 C 0.79702(10) 0.77360(10) 0.59799(10) 0.0334(6) Uani 1 1 d .
C22 C 0.71302(9) 0.72864(9) 0.61831(9) 0.0300(5) Uani 1 1 d .
C23 C 0.75404(8) 0.81781(8) 0.55417(9) 0.0244(5) Uani 1 1 d .
C24 C 0.60590(11) 0.80945(12) 0.45778(13) 0.0522(8) Uani 1 1 d .
H24A H 0.596758 0.832142 0.449002 0.078 Uiso 1 1 calc GR
H24B H 0.596952 0.798861 0.494927 0.078 Uiso 1 1 calc GR
H24C H 0.590665 0.783312 0.433120 0.078 Uiso 1 1 calc GR
C25 C 0.65683(11) 0.83090(10) 0.45212(11) 0.0396(7) Uani 1 1 d .
C26 C 0.67663(11) 0.81613(9) 0.40698(11) 0.0386(7) Uani 1 1 d .
C27 C 0.65341(12) 0.78166(10) 0.36919(11) 0.0468(8) Uani 1 1 d .
H27 H 0.620845 0.764293 0.368634 0.056 Uiso 1 1 calc R
C28 C 0.67936(13) 0.77353(10) 0.33245(11) 0.0513(9) Uani 1 1 d .
H28 H 0.664277 0.750174 0.306161 0.062 Uiso 1 1 calc R
C29 C 0.72745(14) 0.79894(11) 0.33304(12) 0.0524(9) Uani 1 1 d .
H29 H 0.745126 0.792795 0.308112 0.063 Uiso 1 1 calc R
C30 C 0.74805(12) 0.83299(9) 0.37088(11) 0.0424(7) Uani 1 1 d .
C31 C 0.79862(13) 0.86553(10) 0.37904(13) 0.0511(8) Uani 1 1 d .
C32 C 0.83157(15) 0.86648(14) 0.33833(16) 0.0793(13) Uani 1 1 d .
H32A H 0.861658 0.893859 0.343877 0.119 Uiso 1 1 calc GR
H32B H 0.820432 0.867249 0.302071 0.119 Uiso 1 1 calc GR
H32C H 0.834296 0.838969 0.342231 0.119 Uiso 1 1 calc GR
C33 C 0.85543(12) 0.92790(11) 0.43270(14) 0.0513(8) Uani 1 1 d .
H33A H 0.862412 0.955165 0.410691 0.062 Uiso 1 1 calc R
H33B H 0.877339 0.917682 0.422457 0.062 Uiso 1 1 calc R
C34 C 0.86184(13) 0.94113(11) 0.49191(14) 0.0540(8) Uani 1 1 d .
H34A H 0.894756 0.963440 0.497770 0.065 Uiso 1 1 calc R
H34B H 0.854491 0.913364 0.513109 0.065 Uiso 1 1 calc R
C35 C 0.83414(11) 0.96173(10) 0.51528(13) 0.0456(7) Uani 1 1 d .
H35A H 0.849627 0.979431 0.548116 0.055 Uiso 1 1 calc R
H35B H 0.833200 0.983212 0.488758 0.055 Uiso 1 1 calc R
C36 C 0.75934(12) 0.94441(10) 0.55263(12) 0.0461(7) Uani 1 1 d .
H36A H 0.756218 0.964740 0.526240 0.055 Uiso 1 1 calc R
H36B H 0.775314 0.962986 0.584779 0.055 Uiso 1 1 calc R
C37 C 0.71163(11) 0.90587(10) 0.56888(12) 0.0440(7) Uani 1 1 d .
H37A H 0.715360 0.881248 0.585681 0.053 Uiso 1 1 calc R
H37B H 0.699896 0.918089 0.597158 0.053 Uiso 1 1 calc R
C38 C 0.67467(12) 0.88381(11) 0.52576(12) 0.0455(7) Uani 1 1 d .
H38A H 0.645783 0.860432 0.542905 0.055 Uiso 1 1 calc R
H38B H 0.669065 0.907575 0.509959 0.055 Uiso 1 1 calc R
H15 H 0.7890(12) 0.9082(12) 0.5564(15) 0.058(10) Uiso 1 1 d .
H3 H 0.6173(14) 0.6368(14) 0.7866(16) 0.079(13) Uiso 1 1 d .
H1A H 0.6022(12) 0.6740(12) 0.8909(14) 0.047(10) Uiso 1 1 d .
H1B H 0.6319(14) 0.6598(14) 0.8983(17) 0.073(12) Uiso 1 1 d .

loop_
_atom_site_aniso_label
_atom_site_aniso_U_11
_atom_site_aniso_U_22
_atom_site_aniso_U_33
_atom_site_aniso_U_23
_atom_site_aniso_U_13
_atom_site_aniso_U_12
Mo01 0.03081(11) 0.03438(12) 0.01715(9) -0.00105(7) 0.00152(7) 0.02270(9)
Ni02 0.0325(2) 0.0305(2) 0.0227(2) 0.00280(16) 0.00237(16) 0.02116(19)
Ni03 0.0491(3) 0.0209(2) 0.0288(2) 0.00380(17) 0.00434(19) 0.0184(2)
O1 0.0327(10) 0.0376(10) 0.0327(9) 0.0059(8) 0.0063(8) 0.0230(9)
N1 0.0391(12) 0.0289(11) 0.0237(9) 0.0080(8) 0.0102(9) 0.0219(10)
N2 0.0309(11) 0.0254(10) 0.0230(9) 0.0058(8) 0.0044(8) 0.0151(9)
N3 0.0417(13) 0.0397(13) 0.0306(11) -0.0041(10) -0.0063(10) 0.0237(11)
N4 0.0368(12) 0.0424(13) 0.0364(11) 0.0124(10) 0.0081(10) 0.0257(11)
N5 0.0436(13) 0.0349(12) 0.0256(10) 0.0032(9) 0.0022(9) 0.0274(11)
N6 0.0463(14) 0.0328(13) 0.0427(13) 0.0008(10) 0.0098(11) 0.0184(11)
N7 0.0640(19) 0.085(2) 0.0433(14) -0.0016(14) -0.0134(14) 0.0499(18)
N8 0.0507(15) 0.0426(14) 0.0307(11) -0.0060(10) -0.0053(10) 0.0295(13)
N9 0.0366(13) 0.0356(12) 0.0287(10) -0.0052(9) -0.0020(9) 0.0224(10)
N10 0.0415(16) 0.0602(18) 0.0630(18) -0.0135(14) 0.0039(13) 0.0228(15)
N11 0.0427(14) 0.0577(16) 0.0364(12) -0.0067(11) -0.0012(10) 0.0372(13)
N12 0.0366(12) 0.0230(10) 0.0272(10) 0.0016(8) 0.0020(9) 0.0157(9)
N13 0.0562(15) 0.0238(11) 0.0274(11) 0.0081(9) 0.0049(10) 0.0183(11)
N14 0.0531(15) 0.0295(12) 0.0417(13) 0.0120(10) 0.0047(11) 0.0171(12)
N15 0.0560(16) 0.0295(13) 0.0434(13) -0.0004(10) -0.0075(12) 0.0215(12)
N16 0.0502(14) 0.0307(12) 0.0297(11) 0.0073(9) 0.0004(10) 0.0238(11)
C1 0.056(2) 0.056(2) 0.0590(19) 0.0213(16) 0.0242(16) 0.0426(17)
C2 0.0431(16) 0.0405(16) 0.0397(14) 0.0197(12) 0.0189(12) 0.0289(14)
C3 0.0482(16) 0.0343(14) 0.0300(12) 0.0129(11) 0.0194(12) 0.0285(13)
C4 0.063(2) 0.0386(16) 0.0370(15) 0.0095(12) 0.0225(14) 0.0342(15)
C5 0.081(2) 0.0387(16) 0.0316(14) 0.0008(12) 0.0159(15) 0.0334(17)
C6 0.065(2) 0.0352(15) 0.0262(12) 0.0000(11) 0.0012(13) 0.0256(15)
C7 0.0461(16) 0.0275(13) 0.0219(11) 0.0065(10) 0.0069(11) 0.0185(12)
C8 0.0345(14) 0.0247(12) 0.0254(11) 0.0053(10) 0.0027(10) 0.0152(11)
C9 0.0469(18) 0.0394(17) 0.0548(18) -0.0084(14) -0.0163(15) 0.0220(15)
C10 0.0305(13) 0.0324(14) 0.0340(13) 0.0007(11) 0.0022(10) 0.0206(12)
C11 0.0455(16) 0.0355(15) 0.0339(13) 0.0000(11) 0.0039(12) 0.0273(13)
C12 0.0473(17) 0.0317(14) 0.0365(14) -0.0055(11) -0.0003(12) 0.0234(13)
C13 0.0490(18) 0.0452(17) 0.0430(16) -0.0091(13) -0.0181(14) 0.0254(15)
C14 0.0493(19) 0.057(2) 0.0541(19) -0.0008(16) -0.0154(15) 0.0263(17)
C15 0.0455(18) 0.057(2) 0.0511(17) 0.0084(15) -0.0071(14) 0.0334(16)
C16 0.0376(14) 0.0309(13) 0.0203(11) -0.0003(10) -0.0017(10) 0.0246(12)
C17 0.0358(14) 0.0335(14) 0.0257(12) 0.0021(10) 0.0044(10) 0.0184(12)
C18 0.0425(16) 0.0575(19) 0.0322(14) -0.0015(13) -0.0013(12) 0.0330(15)
C19 0.0338(14) 0.0308(13) 0.0191(10) -0.0013(9) 0.0021(10) 0.0201(11)
C20 0.0357(16) 0.0495(18) 0.0395(15) -0.0079(13) 0.0023(12) 0.0221(15)
C21 0.0399(15) 0.0433(16) 0.0287(12) -0.0019(11) -0.0008(11) 0.0296(13)
C22 0.0410(15) 0.0399(16) 0.0215(11) -0.0051(10) -0.0017(10) 0.0294(13)
C23 0.0275(12) 0.0243(12) 0.0247(12) -0.0023(9) 0.0010(9) 0.0155(10)
C24 0.0491(19) 0.0517(19) 0.0469(17) 0.0036(15) -0.0070(15) 0.0185(16)
C25 0.0549(18) 0.0308(15) 0.0339(14) 0.0112(12) 0.0023(13) 0.0219(14)
C26 0.0543(18) 0.0242(13) 0.0320(13) 0.0104(11) -0.0016(12) 0.0157(13)
C27 0.069(2) 0.0336(15) 0.0337(14) 0.0101(12) -0.0002(14) 0.0223(15)
C28 0.086(3) 0.0297(15) 0.0299(14) -0.0003(12) -0.0044(15) 0.0228(17)
C29 0.088(3) 0.0353(16) 0.0317(14) 0.0053(12) 0.0115(15) 0.0289(18)
C30 0.065(2) 0.0270(14) 0.0316(13) 0.0104(11) 0.0096(13) 0.0206(14)
C31 0.074(2) 0.0293(15) 0.0491(17) 0.0067(13) 0.0226(16) 0.0251(16)
C32 0.087(3) 0.057(2) 0.068(2) -0.0094(19) 0.031(2) 0.016(2)
C33 0.057(2) 0.0342(16) 0.063(2) 0.0085(15) 0.0072(16) 0.0230(15)
C34 0.063(2) 0.0376(17) 0.064(2) 0.0005(15) -0.0050(17) 0.0272(16)
C35 0.0506(18) 0.0283(15) 0.0525(17) -0.0075(13) -0.0144(14) 0.0156(14)
C36 0.070(2) 0.0333(15) 0.0387(15) -0.0081(12) -0.0048(14) 0.0283(16)
C37 0.065(2) 0.0338(15) 0.0400(15) 0.0016(12) 0.0008(14) 0.0298(15)
C38 0.064(2) 0.0462(18) 0.0383(15) 0.0006(13) 0.0023(14) 0.0362(16)

loop_
_atom_type_symbol
_atom_type_description
_atom_type_scat_dispersion_real
_atom_type_scat_dispersion_imag
_atom_type_scat_source
C C 0.0181 0.0091 'International Tables Vol C Tables 4.2.6.8 and 6.1.1.4'
H H 0.0000 0.0000 'International Tables Vol C Tables 4.2.6.8 and 6.1.1.4'
Mo Mo -0.0483 2.7339 'International Tables Vol C Tables 4.2.6.8 and 6.1.1.4'
N N 0.0311 0.0180 'International Tables Vol C Tables 4.2.6.8 and 6.1.1.4'
Ni Ni -3.0029 0.5091 'International Tables Vol C Tables 4.2.6.8 and 6.1.1.4'
O O 0.0492 0.0322 'International Tables Vol C Tables 4.2.6.8 and 6.1.1.4'

loop_
_geom_angle_atom_site_label_1
_geom_angle_atom_site_label_2
_geom_angle_atom_site_label_3
_geom_angle
_geom_angle_site_symmetry_1
_geom_angle_site_symmetry_3
C16 Mo01 C17 79.61(9) . .
C16 Mo01 C19 72.97(9) . .
C16 Mo01 C20 132.11(10) . .
C16 Mo01 C21 125.09(9) . .
C17 Mo01 C19 75.69(9) . .
C17 Mo01 C20 68.17(10) . .
C18 Mo01 C16 70.00(10) . .
C18 Mo01 C17 91.44(11) . .
C18 Mo01 C19 142.42(10) . .
C18 Mo01 C20 76.22(12) . .
C18 Mo01 C21 74.68(10) . .
C18 Mo01 C22 101.71(11) . .
C20 Mo01 C19 127.53(10) . .
C21 Mo01 C17 142.23(11) . .
C21 Mo01 C19 134.86(9) . .
C21 Mo01 C20 74.39(11) . .
C22 Mo01 C16 76.90(9) . .
C22 Mo01 C17 147.08(10) . .
C22 Mo01 C19 75.57(9) . .
C22 Mo01 C20 144.16(10) . .
C22 Mo01 C21 70.69(10) . .
C23 Mo01 C16 143.93(9) . .
C23 Mo01 C17 95.61(9) . .
C23 Mo01 C18 146.06(10) . .
C23 Mo01 C19 71.23(9) . .
C23 Mo01 C20 75.79(10) . .
C23 Mo01 C21 79.61(9) . .
C23 Mo01 C22 90.07(9) . .
N1 Ni02 O1 87.89(8) . .
N1 Ni02 N2 79.02(9) . .
N1 Ni02 N3 171.72(9) . .
N1 Ni02 N4 79.12(9) . .
N1 Ni02 N5 97.41(9) . .
N2 Ni02 O1 89.84(8) . .
N2 Ni02 N4 158.14(9) . .
N3 Ni02 O1 83.84(9) . .
N3 Ni02 N2 100.56(9) . .
N3 Ni02 N4 101.05(10) . .
N3 Ni02 N5 90.87(10) . .
N4 Ni02 O1 89.25(8) . .
N5 Ni02 O1 174.70(8) . .
N5 Ni02 N2 90.90(8) . .
N5 Ni02 N4 92.01(9) . .
N11 Ni03 N12 174.07(9) 11_566 .
N13 Ni03 N11 95.69(9) . 11_566
N13 Ni03 N12 89.83(8) . .
N13 Ni03 N14 79.84(10) . .
N13 Ni03 N15 175.31(9) . .
N13 Ni03 N16 78.80(10) . .
N14 Ni03 N11 87.84(10) . 11_566
N14 Ni03 N12 91.04(9) . .
N14 Ni03 N15 100.34(11) . .
N15 Ni03 N11 89.00(10) . 11_566
N15 Ni03 N12 85.48(9) . .
N16 Ni03 N11 92.19(9) . 11_566
N16 Ni03 N12 90.98(8) . .
N16 Ni03 N14 158.54(10) . .
N16 Ni03 N15 101.12(10) . .
Ni02 O1 H1A 116(2) . .
Ni02 O1 H1B 117(3) . .
H1A O1 H1B 99(3) . .
C3 N1 Ni02 117.82(19) . .
C7 N1 Ni02 118.09(17) . .
C7 N1 C3 123.8(2) . .
C8 N2 Ni02 115.19(17) . .
C8 N2 C10 122.7(2) . .
C10 N2 Ni02 121.81(16) . .
Ni02 N3 H3 102(2) . .
C12 N3 Ni02 112.22(17) . .
C12 N3 H3 106(3) . .
C13 N3 Ni02 112.14(18) . .
C13 N3 C12 116.1(2) . .
C13 N3 H3 107(3) . .
C2 N4 Ni02 115.4(2) . .
C2 N4 C15 123.8(2) . .
C15 N4 Ni02 120.71(19) . .
C16 N5 Ni02 165.3(2) . .
C21 N11 Ni03 165.9(3) . 12_656
C23 N12 Ni03 146.77(19) . .
C26 N13 Ni03 118.14(19) . .
C26 N13 C30 124.1(3) . .
C30 N13 Ni03 117.2(2) . .
C31 N14 Ni03 114.7(2) . .
C31 N14 C33 123.1(3) . .
C33 N14 Ni03 121.6(2) . .
Ni03 N15 H15 108(2) . .
C35 N15 Ni03 111.63(19) . .
C35 N15 H15 107(2) . .
C36 N15 Ni03 111.27(19) . .
C36 N15 C35 113.9(2) . .
C36 N15 H15 104(2) . .
C25 N16 Ni03 115.7(2) . .
C25 N16 C38 123.4(3) . .
C38 N16 Ni03 120.7(2) . .
H1C C1 H1D 109.5 . .
H1C C1 H1E 109.5 . .
H1D C1 H1E 109.5 . .
C2 C1 H1C 109.5 . .
C2 C1 H1D 109.5 . .
C2 C1 H1E 109.5 . .
N4 C2 C1 127.2(3) . .
N4 C2 C3 114.7(2) . .
C3 C2 C1 118.1(3) . .
N1 C3 C2 112.8(2) . .
N1 C3 C4 119.0(3) . .
C4 C3 C2 128.2(3) . .
C3 C4 H4 120.8 . .
C5 C4 C3 118.3(3) . .
C5 C4 H4 120.8 . .
C4 C5 H5 119.3 . .
C4 C5 C6 121.5(3) . .
C6 C5 H5 119.3 . .
C5 C6 H6 121.0 . .
C5 C6 C7 117.9(3) . .
C7 C6 H6 121.0 . .
N1 C7 C6 119.4(3) . .
N1 C7 C8 112.5(2) . .
C6 C7 C8 128.1(3) . .
N2 C8 C7 114.9(2) . .
N2 C8 C9 125.2(2) . .
C9 C8 C7 119.9(2) . .
C8 C9 H9A 109.5 . .
C8 C9 H9B 109.5 . .
C8 C9 H9C 109.5 . .
H9A C9 H9B 109.5 . .
H9A C9 H9C 109.5 . .
H9B C9 H9C 109.5 . .
N2 C10 H10A 109.2 . .
N2 C10 H10B 109.2 . .
N2 C10 C11 112.0(2) . .
H10A C10 H10B 107.9 . .
C11 C10 H10A 109.2 . .
C11 C10 H10B 109.2 . .
C10 C11 H11A 107.8 . .
C10 C11 H11B 107.8 . .
H11A C11 H11B 107.2 . .
C12 C11 C10 117.9(2) . .
C12 C11 H11A 107.8 . .
C12 C11 H11B 107.8 . .
N3 C12 C11 112.2(2) . .
N3 C12 H12A 109.2 . .
N3 C12 H12B 109.2 . .
C11 C12 H12A 109.2 . .
C11 C12 H12B 109.2 . .
H12A C12 H12B 107.9 . .
N3 C13 H13A 109.1 . .
N3 C13 H13B 109.1 . .
N3 C13 C14 112.3(3) . .
H13A C13 H13B 107.9 . .
C14 C13 H13A 109.1 . .
C14 C13 H13B 109.1 . .
C13 C14 H14A 107.9 . .
C13 C14 H14B 107.9 . .
C13 C14 C15 117.6(3) . .
H14A C14 H14B 107.2 . .
C15 C14 H14A 107.9 . .
C15 C14 H14B 107.9 . .
N4 C15 C14 113.0(2) . .
N4 C15 H15A 109.0 . .
N4 C15 H15B 109.0 . .
C14 C15 H15A 109.0 . .
C14 C15 H15B 109.0 . .
H15A C15 H15B 107.8 . .
N5 C16 Mo01 178.7(2) . .
N6 C17 Mo01 177.9(3) . .
N7 C18 Mo01 178.9(3) . .
N9 C19 Mo01 179.8(2) . .
N10 C20 Mo01 176.5(3) . .
N11 C21 Mo01 178.3(3) . .
N8 C22 Mo01 178.7(3) . .
N12 C23 Mo01 174.1(2) . .
H24A C24 H24B 109.5 . .
H24A C24 H24C 109.5 . .
H24B C24 H24C 109.5 . .
C25 C24 H24A 109.5 . .
C25 C24 H24B 109.5 . .
C25 C24 H24C 109.5 . .
N16 C25 C24 125.3(3) . .
N16 C25 C26 114.8(3) . .
C24 C25 C26 119.9(3) . .
N13 C26 C25 112.2(2) . .
N13 C26 C27 119.5(3) . .
C27 C26 C25 128.3(3) . .
C26 C27 H27 121.2 . .
C28 C27 C26 117.6(3) . .
C28 C27 H27 121.2 . .
C27 C28 H28 119.2 . .
C27 C28 C29 121.6(3) . .
C29 C28 H28 119.2 . .
C28 C29 H29 121.2 . .
C30 C29 C28 117.6(3) . .
C30 C29 H29 121.2 . .
N13 C30 C29 119.6(3) . .
N13 C30 C31 112.5(3) . .
C29 C30 C31 127.9(3) . .
N14 C31 C30 115.2(3) . .
N14 C31 C32 125.9(3) . .
C32 C31 C30 118.9(3) . .
C31 C32 H32A 109.5 . .
C31 C32 H32B 109.5 . .
C31 C32 H32C 109.5 . .
H32A C32 H32B 109.5 . .
H32A C32 H32C 109.5 . .
H32B C32 H32C 109.5 . .
N14 C33 H33A 109.2 . .
N14 C33 H33B 109.2 . .
N14 C33 C34 112.0(3) . .
H33A C33 H33B 107.9 . .
C34 C33 H33A 109.2 . .
C34 C33 H33B 109.2 . .
C33 C34 H34A 107.8 . .
C33 C34 H34B 107.8 . .
C33 C34 C35 118.1(3) . .
H34A C34 H34B 107.1 . .
C35 C34 H34A 107.8 . .
C35 C34 H34B 107.8 . .
N15 C35 C34 112.1(2) . .
N15 C35 H35A 109.2 . .
N15 C35 H35B 109.2 . .
C34 C35 H35A 109.2 . .
C34 C35 H35B 109.2 . .
H35A C35 H35B 107.9 . .
N15 C36 H36A 109.3 . .
N15 C36 H36B 109.3 . .
N15 C36 C37 111.4(2) . .
H36A C36 H36B 108.0 . .
C37 C36 H36A 109.3 . .
C37 C36 H36B 109.3 . .
C36 C37 H37A 107.6 . .
C36 C37 H37B 107.6 . .
H37A C37 H37B 107.0 . .
C38 C37 C36 118.9(3) . .
C38 C37 H37A 107.6 . .
C38 C37 H37B 107.6 . .
N16 C38 C37 113.5(3) . .
N16 C38 H38A 108.9 . .
N16 C38 H38B 108.9 . .
C37 C38 H38A 108.9 . .
C37 C38 H38B 108.9 . .
H38A C38 H38B 107.7 . .

loop_
_geom_bond_atom_site_label_1
_geom_bond_atom_site_label_2
_geom_bond_distance
_geom_bond_site_symmetry_2
Mo01 C16 2.160(2) .
Mo01 C17 2.168(3) .
Mo01 C18 2.157(3) .
Mo01 C19 2.176(3) .
Mo01 C20 2.176(3) .
Mo01 C21 2.166(3) .
Mo01 C22 2.158(3) .
Mo01 C23 2.152(2) .
Ni02 O1 2.1899(19) .
Ni02 N1 1.953(2) .
Ni02 N2 2.054(2) .
Ni02 N3 2.020(2) .
Ni02 N4 2.057(2) .
Ni02 N5 2.052(2) .
Ni03 N11 2.101(2) 11_566
Ni03 N12 2.141(2) .
Ni03 N13 1.962(2) .
Ni03 N14 2.051(3) .
Ni03 N15 2.060(3) .
Ni03 N16 2.051(2) .
O1 H1A 0.81(4) .
O1 H1B 0.92(4) .
N1 C3 1.337(3) .
N1 C7 1.325(3) .
N2 C8 1.277(3) .
N2 C10 1.462(3) .
N3 C12 1.473(4) .
N3 C13 1.472(3) .
N3 H3 0.95(4) .
N4 C2 1.283(4) .
N4 C15 1.459(4) .
N5 C16 1.141(3) .
N6 C17 1.153(3) .
N7 C18 1.150(4) .
N8 C22 1.152(4) .
N9 C19 1.153(3) .
N10 C20 1.155(4) .
N11 C21 1.142(3) .
N12 C23 1.153(3) .
N13 C26 1.326(4) .
N13 C30 1.338(4) .
N14 C31 1.291(4) .
N14 C33 1.452(4) .
N15 C35 1.476(4) .
N15 C36 1.464(4) .
N15 H15 0.94(4) .
N16 C25 1.276(4) .
N16 C38 1.458(4) .
C1 H1C 0.9800 .
C1 H1D 0.9800 .
C1 H1E 0.9800 .
C1 C2 1.500(4) .
C2 C3 1.500(4) .
C3 C4 1.392(4) .
C4 H4 0.9500 .
C4 C5 1.375(5) .
C5 H5 0.9500 .
C5 C6 1.379(4) .
C6 H6 0.9500 .
C6 C7 1.398(4) .
C7 C8 1.502(4) .
C8 C9 1.490(4) .
C9 H9A 0.9800 .
C9 H9B 0.9800 .
C9 H9C 0.9800 .
C10 H10A 0.9900 .
C10 H10B 0.9900 .
C10 C11 1.534(4) .
C11 H11A 0.9900 .
C11 H11B 0.9900 .
C11 C12 1.516(4) .
C12 H12A 0.9900 .
C12 H12B 0.9900 .
C13 H13A 0.9900 .
C13 H13B 0.9900 .
C13 C14 1.524(5) .
C14 H14A 0.9900 .
C14 H14B 0.9900 .
C14 C15 1.530(5) .
C15 H15A 0.9900 .
C15 H15B 0.9900 .
C24 H24A 0.9800 .
C24 H24B 0.9800 .
C24 H24C 0.9800 .
C24 C25 1.497(4) .
C25 C26 1.509(4) .
C26 C27 1.389(4) .
C27 H27 0.9500 .
C27 C28 1.381(5) .
C28 H28 0.9500 .
C28 C29 1.402(5) .
C29 H29 0.9500 .
C29 C30 1.372(4) .
C30 C31 1.508(5) .
C31 C32 1.489(5) .
C32 H32A 0.9800 .
C32 H32B 0.9800 .
C32 H32C 0.9800 .
C33 H33A 0.9900 .
C33 H33B 0.9900 .
C33 C34 1.519(5) .
C34 H34A 0.9900 .
C34 H34B 0.9900 .
C34 C35 1.527(5) .
C35 H35A 0.9900 .
C35 H35B 0.9900 .
C36 H36A 0.9900 .
C36 H36B 0.9900 .
C36 C37 1.530(4) .
C37 H37A 0.9900 .
C37 H37B 0.9900 .
C37 C38 1.523(4) .
C38 H38A 0.9900 .
C38 H38B 0.9900 .

loop_
_geom_torsion_atom_site_label_1
_geom_torsion_atom_site_label_2
_geom_torsion_atom_site_label_3
_geom_torsion_atom_site_label_4
_geom_torsion
Ni02 N1 C3 C2 -4.7(3)
Ni02 N1 C3 C4 175.16(19)
Ni02 N1 C7 C6 -174.06(19)
Ni02 N1 C7 C8 4.7(3)
Ni02 N2 C8 C7 5.1(3)
Ni02 N2 C8 C9 -174.4(2)
Ni02 N2 C10 C11 -27.8(3)
Ni02 N3 C12 C11 55.7(3)
Ni02 N3 C13 C14 -55.5(3)
Ni02 N4 C2 C1 -178.1(2)
Ni02 N4 C2 C3 0.5(3)
Ni02 N4 C15 C14 28.8(3)
Ni03 N13 C26 C25 5.9(3)
Ni03 N13 C26 C27 -173.86(19)
Ni03 N13 C30 C29 172.7(2)
Ni03 N13 C30 C31 -8.0(3)
Ni03 N14 C31 C30 -3.2(3)
Ni03 N14 C31 C32 174.5(3)
Ni03 N14 C33 C34 30.8(3)
Ni03 N15 C35 C34 -54.3(3)
Ni03 N15 C36 C37 56.1(3)
Ni03 N16 C25 C24 -179.9(2)
Ni03 N16 C25 C26 -0.7(3)
Ni03 N16 C38 C37 -26.3(3)
N1 C3 C4 C5 -1.4(4)
N1 C7 C8 N2 -6.4(3)
N1 C7 C8 C9 173.1(2)
N2 C10 C11 C12 61.3(3)
N3 C13 C14 C15 79.9(4)
N4 C2 C3 N1 2.6(3)
N4 C2 C3 C4 -177.3(3)
N13 C26 C27 C28 1.7(4)
N13 C30 C31 N14 7.2(4)
N13 C30 C31 C32 -170.6(3)
N14 C33 C34 C35 -63.8(4)
N15 C36 C37 C38 -80.8(3)
N16 C25 C26 N13 -3.2(3)
N16 C25 C26 C27 176.5(3)
C1 C2 C3 N1 -178.7(2)
C1 C2 C3 C4 1.5(4)
C2 N4 C15 C14 -154.1(3)
C2 C3 C4 C5 178.5(3)
C3 N1 C7 C6 -0.2(4)
C3 N1 C7 C8 178.5(2)
C3 C4 C5 C6 0.5(4)
C4 C5 C6 C7 0.5(4)
C5 C6 C7 N1 -0.7(4)
C5 C6 C7 C8 -179.3(3)
C6 C7 C8 N2 172.2(3)
C6 C7 C8 C9 -8.3(4)
C7 N1 C3 C2 -178.6(2)
C7 N1 C3 C4 1.3(4)
C8 N2 C10 C11 159.1(2)
C10 N2 C8 C7 178.6(2)
C10 N2 C8 C9 -0.8(4)
C10 C11 C12 N3 -80.6(3)
C12 N3 C13 C14 173.7(3)
C13 N3 C12 C11 -173.5(2)
C13 C14 C15 N4 -61.6(4)
C15 N4 C2 C1 4.7(4)
C15 N4 C2 C3 -176.7(2)
C24 C25 C26 N13 176.0(2)
C24 C25 C26 C27 -4.2(4)
C25 N16 C38 C37 158.4(3)
C25 C26 C27 C28 -178.1(3)
C26 N13 C30 C29 1.2(4)
C26 N13 C30 C31 -179.5(2)
C26 C27 C28 C29 0.1(4)
C27 C28 C29 C30 -1.2(5)
C28 C29 C30 N13 0.6(4)
C28 C29 C30 C31 -178.5(3)
C29 C30 C31 N14 -173.6(3)
C29 C30 C31 C32 8.6(5)
C30 N13 C26 C25 177.4(2)
C30 N13 C26 C27 -2.4(4)
C31 N14 C33 C34 -159.0(3)
C33 N14 C31 C30 -173.9(3)
C33 N14 C31 C32 3.8(5)
C33 C34 C35 N15 80.8(4)
C35 N15 C36 C37 -176.7(2)
C36 N15 C35 C34 178.7(3)
C36 C37 C38 N16 60.5(3)
C38 N16 C25 C24 -4.4(4)
C38 N16 C25 C26 174.8(2)

loop_
_smtbx_masks_void_nr
_smtbx_masks_void_average_x
_smtbx_masks_void_average_y
_smtbx_masks_void_average_z
_smtbx_masks_void_volume
_smtbx_masks_void_count_electrons
1 0.000 0.000 -0.656 2537.8 796.4
2 -0.333 0.333 -0.541 2537.8 796.4
3 0.333 0.667 -0.395 2537.8 796.4
